data_8100166
loop_
_publ_author_name
'Zheng, Yue-Qing'

_publ_section_title
;
Crystal structure of aqua-carbonato-(2,9-dimethyl-1,10-phenanthroline-
N,N')copper(II) dihydrate, [Cu(C~14~H~12~N~2~)(H~2~O)(CO~3~)] &#x00B7; 2H~2~O
;
_journal_issue 4
_journal_name_full 'Zeitschrift f\"ur Kristallographie - New Crystal Structures'
_journal_page_first 429
_journal_page_last 430
_journal_volume 219
_journal_year 2004
_chemical_formula_moiety '[Cu(C~12~H~8~N~2~)(H~2~O)(CO~3~)] &#x00B7; 2H~2~O'
_chemical_formula_sum 'C15 H18 Cu N2 O6'
_chemical_formula_weight 385.85
_space_group_IT_number 14
_symmetry_cell_setting monoclinic
_symmetry_space_group_name_Hall '-P 2ybc'
_symmetry_space_group_name_H-M 'P 1 21/c 1'
_cell_angle_alpha 90.00
_cell_angle_beta 90.760(10)
_cell_angle_gamma 90.00
_cell_formula_units_Z 4
_cell_length_a 12.417(2)
_cell_length_b 17.813(3)
_cell_length_c 6.9500(10)
_cell_measurement_temperature 293(2)
_cell_volume 1537.1(4)
_diffrn_ambient_temperature 293(2)
_exptl_crystal_density_diffrn 1.667
_cod_original_sg_symbol_H-M 'P 21/n'
_cod_database_code 8100166

loop_
_symmetry_equiv_pos_as_xyz
'x, y, z'
'-x, y+1/2, -z+1/2'
'-x, -y, -z'
'x, -y-1/2, z-1/2'

loop_
_atom_site_label
_atom_site_type_symbol
_atom_site_fract_x
_atom_site_fract_y
_atom_site_fract_z
_atom_site_U_iso_or_equiv
_atom_site_adp_type
_atom_site_occupancy
_atom_site_symmetry_multiplicity
_atom_site_Wyckoff_symbol
_atom_site_calc_flag
_atom_site_refinement_flags
_atom_site_disorder_assembly
_atom_site_disorder_group
Cu Cu 0.80353(2) 0.061218(15) 0.45512(4) 0.02506(12) Uani 1 4 e d . . .
N1 N 0.66935(16) 0.10363(11) 0.3262(3) 0.0255(4) Uani 1 4 e d . . .
N2 N 0.85446(16) 0.16842(11) 0.4316(3) 0.0247(4) Uani 1 4 e d . . .
C1 C 0.5783(2) 0.06970(15) 0.2702(4) 0.0307(5) Uani 1 4 e d . . .
C2 C 0.4862(2) 0.11086(17) 0.2237(4) 0.0368(6) Uani 1 4 e d . . .
C3 C 0.4877(2) 0.18733(17) 0.2290(4) 0.0370(6) Uani 1 4 e d . . .
C4 C 0.5827(2) 0.22431(15) 0.2811(3) 0.0294(5) Uani 1 4 e d . . .
C5 C 0.5932(2) 0.30443(15) 0.2864(4) 0.0338(6) Uani 1 4 e d . . .
C6 C 0.6858(2) 0.33704(15) 0.3402(4) 0.0344(6) Uani 1 4 e d . . .
C7 C 0.7778(2) 0.29311(14) 0.3931(3) 0.0287(5) Uani 1 4 e d . . .
C8 C 0.8784(2) 0.32346(14) 0.4477(4) 0.0348(6) Uani 1 4 e d . . .
C9 C 0.9624(2) 0.27689(15) 0.4852(4) 0.0338(6) Uani 1 4 e d . . .
C10 C 0.94984(19) 0.19852(14) 0.4749(3) 0.0277(5) Uani 1 4 e d . . .
C11 C 0.77049(18) 0.21482(13) 0.3869(3) 0.0235(5) Uani 1 4 e d . . .
C12 C 0.67153(19) 0.18000(13) 0.3310(3) 0.0243(5) Uani 1 4 e d . . .
C13 C 0.5780(3) -0.01358(18) 0.2577(6) 0.0468(8) Uani 1 4 e d . . .
C14 C 1.0436(2) 0.14879(19) 0.5078(6) 0.0416(7) Uani 1 4 e d . . .
O1 O 0.74017(15) -0.02418(10) 0.5953(3) 0.0355(4) Uani 1 4 e d . . .
O2 O 0.88967(14) 0.02911(10) 0.6823(3) 0.0314(4) Uani 1 4 e d . . .
C15 C 0.8150(2) -0.01917(13) 0.7269(4) 0.0289(5) Uani 1 4 e d . . .
O3 O 0.8154(2) -0.05497(12) 0.8794(3) 0.0480(5) Uani 1 4 e d . . .
O4 O 0.8937(2) 0.01082(13) 0.2167(3) 0.0410(5) Uani 1 4 e d . . .
O5 O 0.6857(2) -0.16929(15) 0.4123(4) 0.0482(5) Uani 1 4 e d . . .
O6 O 0.7522(3) -0.19079(15) 1.0360(5) 0.0635(7) Uani 1 4 e d . . .
H2 H 0.426(3) 0.086(2) 0.193(5) 0.047(9) Uiso 1 4 e d . . .
H3 H 0.432(3) 0.215(2) 0.201(5) 0.053(10) Uiso 1 4 e d . . .
H5 H 0.530(3) 0.331(2) 0.252(5) 0.053(10) Uiso 1 4 e d . . .
H6 H 0.689(3) 0.389(2) 0.348(4) 0.043(9) Uiso 1 4 e d . . .
H8 H 0.882(3) 0.378(2) 0.448(5) 0.055(10) Uiso 1 4 e d . . .
H9 H 1.032(3) 0.2968(19) 0.523(5) 0.051(9) Uiso 1 4 e d . . .
H13A H 0.519(4) -0.030(2) 0.179(6) 0.077(13) Uiso 1 4 e d . . .
H13B H 0.628(4) -0.033(3) 0.204(7) 0.084(17) Uiso 1 4 e d . . .
H13C H 0.579(4) -0.034(3) 0.371(7) 0.085(15) Uiso 1 4 e d . . .
H14A H 1.026(3) 0.104(3) 0.497(6) 0.070(13) Uiso 1 4 e d . . .
H14B H 1.078(5) 0.158(3) 0.627(9) 0.12(2) Uiso 1 4 e d . . .
H14C H 1.096(4) 0.157(2) 0.415(7) 0.077(13) Uiso 1 4 e d . . .
H15A H 0.866(3) -0.005(3) 0.134(6) 0.065(14) Uiso 1 4 e d . . .
H15B H 0.949(4) -0.001(3) 0.241(6) 0.070(14) Uiso 1 4 e d . . .
H16A H 0.700(3) -0.207(2) 0.459(6) 0.051(11) Uiso 1 4 e d . . .
H16B H 0.693(4) -0.133(3) 0.488(7) 0.083(15) Uiso 1 4 e d . . .
H17A H 0.756(3) -0.157(2) 0.981(5) 0.045(11) Uiso 1 4 e d . . .
H17B H 0.725(4) -0.181(2) 1.156(7) 0.078(14) Uiso 1 4 e d . . .

loop_
_atom_site_aniso_label
_atom_site_aniso_U_11
_atom_site_aniso_U_22
_atom_site_aniso_U_33
_atom_site_aniso_U_23
_atom_site_aniso_U_13
_atom_site_aniso_U_12
Cu 0.02693(17) 0.02013(16) 0.02797(18) 0.00160(11) -0.00496(11) 0.00016(11)
N1 0.0263(9) 0.0248(10) 0.0253(10) 0.0008(8) -0.0027(8) -0.0002(8)
N2 0.0271(10) 0.0234(9) 0.0235(9) 0.0010(8) -0.0017(8) -0.0007(8)
C1 0.0286(12) 0.0339(13) 0.0296(12) 0.0023(10) -0.0027(10) -0.0037(10)
C2 0.0277(12) 0.0433(16) 0.0391(15) 0.0026(12) -0.0048(11) -0.0029(11)
C3 0.0278(13) 0.0468(16) 0.0363(14) 0.0064(13) -0.0018(11) 0.0097(12)
C4 0.0311(12) 0.0337(13) 0.0236(12) 0.0024(10) 0.0020(10) 0.0075(10)
C5 0.0417(14) 0.0303(13) 0.0296(13) 0.0062(11) 0.0047(11) 0.0149(11)
C6 0.0510(16) 0.0215(12) 0.0310(13) 0.0032(10) 0.0063(12) 0.0085(11)
C7 0.0407(13) 0.0247(11) 0.0209(11) 0.0013(9) 0.0036(10) 0.0030(10)
C8 0.0532(16) 0.0224(12) 0.0290(12) 0.0014(10) 0.0026(11) -0.0075(11)
C9 0.0384(14) 0.0326(13) 0.0303(13) 0.0008(11) -0.0012(11) -0.0094(11)
C10 0.0281(11) 0.0300(12) 0.0250(12) 0.0006(10) -0.0004(9) -0.0040(10)
C11 0.0292(11) 0.0230(11) 0.0184(10) 0.0002(9) 0.0013(9) 0.0014(9)
C12 0.0298(11) 0.0238(11) 0.0194(10) 0.0013(9) 0.0028(9) 0.0037(9)
C13 0.0522(19) 0.0326(15) 0.055(2) -0.0025(15) -0.0158(17) -0.0112(14)
C14 0.0290(13) 0.0390(16) 0.0567(19) -0.0004(14) -0.0033(13) -0.0003(12)
O1 0.0370(9) 0.0315(9) 0.0376(10) 0.0057(8) -0.0098(8) -0.0082(8)
O2 0.0328(9) 0.0269(9) 0.0342(9) 0.0037(7) -0.0080(7) -0.0012(7)
C15 0.0383(13) 0.0232(11) 0.0253(12) -0.0014(10) -0.0006(10) 0.0007(10)
O3 0.0694(15) 0.0440(12) 0.0304(10) 0.0110(9) -0.0071(10) -0.0134(10)
O4 0.0398(12) 0.0488(12) 0.0342(11) -0.0098(10) -0.0063(9) 0.0117(10)
O5 0.0521(13) 0.0384(12) 0.0540(14) -0.0021(12) -0.0075(11) -0.0041(11)
O6 0.091(2) 0.0360(13) 0.0637(18) -0.0002(13) 0.0072(15) -0.0104(13)

loop_
_geom_bond_atom_site_label_1
_geom_bond_atom_site_label_2
_geom_bond_distance
_geom_bond_site_symmetry_2
_geom_bond_publ_flag
Cu O1 1.9753(18) . ?
Cu O2 1.9800(17) . ?
Cu N2 2.019(2) . ?
Cu N1 2.027(2) . ?
Cu O4 2.204(2) . ?
Cu C15 2.373(2) . ?
N1 C1 1.335(3) . ?
N1 C12 1.361(3) . ?
N2 C10 1.331(3) . ?
N2 C11 1.363(3) . ?
C1 C2 1.393(4) . ?
C1 C13 1.486(4) . ?
C2 C3 1.363(4) . ?
C2 H2 0.89(4) . ?
C3 C4 1.395(4) . ?
C3 H3 0.86(4) . ?
C4 C12 1.396(3) . ?
C4 C5 1.433(4) . ?
C5 C6 1.338(4) . ?
C5 H5 0.95(4) . ?
C6 C7 1.429(4) . ?
C6 H6 0.92(3) . ?
C7 C11 1.398(3) . ?
C7 C8 1.408(4) . ?
C8 C9 1.356(4) . ?
C8 H8 0.97(4) . ?
C9 C10 1.407(4) . ?
C9 H9 0.97(3) . ?
C10 C14 1.479(4) . ?
C11 C12 1.426(3) . ?
C13 H13A 0.96(5) . ?
C13 H13B 0.80(5) . ?
C13 H13C 0.87(5) . ?
C14 H14A 0.83(5) . ?
C14 H14B 0.94(6) . ?
C14 H14C 0.94(5) . ?
O1 C15 1.298(3) . ?
O2 C15 1.305(3) . ?
C15 O3 1.237(3) . ?
O4 H15A 0.72(4) . ?
O4 H15B 0.73(5) . ?
O5 H16A 0.77(4) . ?
O5 H16B 0.84(5) . ?
O6 H17A 0.72(4) . ?
O6 H17B 0.93(5) . ?
